data_7106834
loop_
_publ_author_name
'Xue, Wei'
'Wang, Bao-Ying'
'Zhu, Jie'
'Zhang, Wei-Xiong'
'Zhang, Yue-Biao'
'Zhao, Hai-Xia'
'Chen, Xiao-Ming'

_publ_section_title
;
 A one-dimensional coordination polymer exhibiting simultaneous spin-crossover
 and semiconductor behaviour
;
_journal_coden_ASTM CHCOFS
_journal_issue 37
_journal_name_full
;
 Chemical Communications (Cambridge, United Kingdom)
;
_journal_page_first 10233
_journal_page_last 10235
_journal_paper_doi 10.1039/c1cc12852c
_journal_volume 47
_journal_year 2011
_chemical_formula_moiety 'C18 H12 Co N2 S2'
_chemical_formula_sum 'C18 H12 Co N2 S2'
_chemical_formula_weight 379.35
_chemical_name_common CoMQ
_space_group_IT_number 14
_symmetry_cell_setting monoclinic
_symmetry_space_group_name_Hall '-P 2ybc'
_symmetry_space_group_name_H-M 'P 1 21/c 1'
_atom_sites_solution_hydrogens geom
_atom_sites_solution_primary direct
_atom_sites_solution_secondary difmap
_audit_creation_method SHELXL-97
_cell_angle_alpha 90.00
_cell_angle_beta 92.9027(16)
_cell_angle_gamma 90.00
_cell_formula_units_Z 2
_cell_length_a 3.6896(4)
_cell_length_b 14.6443(15)
_cell_length_c 12.9107(13)
_cell_measurement_reflns_used 3483
_cell_measurement_temperature 138(2)
_cell_measurement_theta_max 26.0
_cell_measurement_theta_min 2.1
_cell_volume 696.69(13)
_computing_cell_refinement 'SAINT+ Ver. 6.22, Bruker AXS Inc., 2001.'
_computing_data_collection 'SMART Bruker AXS Inc., 1998.'
_computing_data_reduction 'SAINT+ Ver. 6.22, Bruker AXS Inc., 2001.'
_computing_molecular_graphics 'SHELXTL Ver. 6.12, (Sheldrick, 2000)'
_computing_publication_material 'SHELXTL Ver. 6.12, (Sheldrick, 2000)'
_computing_structure_refinement 'SHELXTL Ver. 6.12, (Sheldrick, 2000)'
_computing_structure_solution 'SHELXTL Ver. 6.12, (Sheldrick, 2000)'
_diffrn_ambient_temperature 138(2)
_diffrn_measured_fraction_theta_full 0.984
_diffrn_measured_fraction_theta_max 0.984
_diffrn_measurement_device_type 'CCD area detector'
_diffrn_measurement_method 'phi and omega scans'
_diffrn_radiation_monochromator graphite
_diffrn_radiation_source 'fine-focus sealed tube'
_diffrn_radiation_type MoK\a
_diffrn_radiation_wavelength 0.71073
_diffrn_reflns_av_R_equivalents 0.0277
_diffrn_reflns_av_sigmaI/netI 0.0329
_diffrn_reflns_limit_h_max 4
_diffrn_reflns_limit_h_min -3
_diffrn_reflns_limit_k_max 18
_diffrn_reflns_limit_k_min -11
_diffrn_reflns_limit_l_max 15
_diffrn_reflns_limit_l_min -15
_diffrn_reflns_number 3483
_diffrn_reflns_theta_full 26.00
_diffrn_reflns_theta_max 26.00
_diffrn_reflns_theta_min 2.10
_exptl_absorpt_coefficient_mu 1.529
_exptl_absorpt_correction_T_max 0.926
_exptl_absorpt_correction_T_min 0.912
_exptl_absorpt_correction_type empirical
_exptl_absorpt_process_details SADABS
_exptl_crystal_colour black
_exptl_crystal_density_diffrn 1.808
_exptl_crystal_density_method 'not measured'
_exptl_crystal_description needle-like
_exptl_crystal_F_000 386
_exptl_crystal_size_max 0.20
_exptl_crystal_size_mid 0.05
_exptl_crystal_size_min 0.05
_refine_diff_density_max 0.658
_refine_diff_density_min -0.407
_refine_diff_density_rms 0.093
_refine_ls_extinction_method none
_refine_ls_goodness_of_fit_ref 1.086
_refine_ls_hydrogen_treatment constr
_refine_ls_matrix_type full
_refine_ls_number_parameters 106
_refine_ls_number_reflns 1357
_refine_ls_number_restraints 0
_refine_ls_restrained_S_all 1.086
_refine_ls_R_factor_all 0.0334
_refine_ls_R_factor_gt 0.0326
_refine_ls_shift/su_max 0.001
_refine_ls_shift/su_mean 0.000
_refine_ls_structure_factor_coef Fsqd
_refine_ls_weighting_details 'calc w=1/[\s^2^(Fo^2^)+(0.0605P)^2^+0.3237P] where P=(Fo^2^+2Fc^2^)/3'
_refine_ls_weighting_scheme calc
_refine_ls_wR_factor_gt 0.0915
_refine_ls_wR_factor_ref 0.0923
_reflns_number_gt 1304
_reflns_number_total 1357
_reflns_threshold_expression >2sigma(I)
_cod_data_source_file c1cc12852c.txt
_cod_data_source_block 1@138K
_cod_original_sg_symbol_H-M 'P2(1)/c '
_cod_database_code 7106834

loop_
_symmetry_equiv_pos_as_xyz
'x, y, z'
'-x, y+1/2, -z+1/2'
'-x, -y, -z'
'x, -y-1/2, z-1/2'

loop_
_atom_site_label
_atom_site_type_symbol
_atom_site_fract_x
_atom_site_fract_y
_atom_site_fract_z
_atom_site_U_iso_or_equiv
_atom_site_adp_type
_atom_site_occupancy
_atom_site_symmetry_multiplicity
_atom_site_calc_flag
_atom_site_refinement_flags
_atom_site_disorder_assembly
_atom_site_disorder_group
Co1 Co 0.5000 0.5000 0.5000 0.01686(17) Uani 1 2 d S . .
S1 S 0.05925(13) 0.55941(3) 0.38777(4) 0.01993(18) Uani 1 1 d . . .
N1 N 0.4478(4) 0.38774(11) 0.41294(12) 0.0172(3) Uani 1 1 d . . .
C7 C -0.0381(6) 0.49157(14) 0.18860(18) 0.0224(5) Uani 1 1 d . . .
H7 H -0.1572 0.5457 0.1706 0.027 Uiso 1 1 calc R . .
C8 C 0.1089(5) 0.48009(14) 0.28889(15) 0.0184(4) Uani 1 1 d . . .
C4 C 0.3048(5) 0.32586(14) 0.24013(15) 0.0203(4) Uani 1 1 d . . .
C9 C 0.2911(5) 0.39683(13) 0.31378(14) 0.0170(4) Uani 1 1 d . . .
C5 C 0.1541(6) 0.34128(15) 0.13843(16) 0.0240(4) Uani 1 1 d . . .
H5 H 0.1668 0.2959 0.0883 0.029 Uiso 1 1 calc R . .
C1 C 0.5871(5) 0.30694(13) 0.43974(16) 0.0203(4) Uani 1 1 d . . .
H1 H 0.6840 0.2995 0.5071 0.024 Uiso 1 1 calc R . .
C6 C -0.0094(6) 0.42262(16) 0.11407(16) 0.0248(5) Uani 1 1 d . . .
H6 H -0.1036 0.4325 0.0468 0.030 Uiso 1 1 calc R . .
C3 C 0.4640(6) 0.24192(14) 0.27153(18) 0.0230(4) Uani 1 1 d . . .
H3 H 0.4789 0.1940 0.2247 0.028 Uiso 1 1 calc R . .
C2 C 0.5959(5) 0.23231(14) 0.37192(17) 0.0235(4) Uani 1 1 d . . .
H2 H 0.6907 0.1767 0.3950 0.028 Uiso 1 1 calc R . .

loop_
_atom_site_aniso_label
_atom_site_aniso_U_11
_atom_site_aniso_U_22
_atom_site_aniso_U_33
_atom_site_aniso_U_23
_atom_site_aniso_U_13
_atom_site_aniso_U_12
Co1 0.0191(2) 0.0127(3) 0.0183(3) -0.00134(12) -0.00381(17) 0.00126(12)
S1 0.0214(3) 0.0158(3) 0.0225(3) -0.00057(17) -0.0001(2) 0.00085(17)
N1 0.0145(7) 0.0171(8) 0.0199(8) 0.0014(6) 0.0011(6) -0.0003(6)
C7 0.0171(10) 0.0249(11) 0.0252(11) 0.0068(8) 0.0000(9) -0.0014(7)
C8 0.0152(9) 0.0198(9) 0.0204(10) 0.0019(8) 0.0036(7) -0.0016(8)
C4 0.0137(8) 0.0225(9) 0.0250(10) -0.0026(8) 0.0044(7) -0.0051(7)
C9 0.0130(8) 0.0184(9) 0.0198(9) 0.0000(7) 0.0021(7) -0.0032(7)
C5 0.0217(10) 0.0286(11) 0.0219(10) -0.0069(8) 0.0031(8) -0.0077(8)
C1 0.0171(9) 0.0184(9) 0.0255(10) 0.0025(8) 0.0007(7) -0.0012(7)
C6 0.0198(9) 0.0344(12) 0.0200(10) 0.0029(8) -0.0011(8) -0.0081(8)
C3 0.0202(9) 0.0193(10) 0.0302(10) -0.0068(8) 0.0069(8) -0.0038(8)
C2 0.0195(9) 0.0157(9) 0.0355(12) 0.0016(8) 0.0033(8) 0.0010(7)

loop_
_atom_type_symbol
_atom_type_description
_atom_type_scat_dispersion_real
_atom_type_scat_dispersion_imag
_atom_type_scat_source
C C 0.0033 0.0016 'International Tables Vol C Tables 4.2.6.8 and 6.1.1.4'
H H 0.0000 0.0000 'International Tables Vol C Tables 4.2.6.8 and 6.1.1.4'
Co Co 0.3494 0.9721 'International Tables Vol C Tables 4.2.6.8 and 6.1.1.4'
N N 0.0061 0.0033 'International Tables Vol C Tables 4.2.6.8 and 6.1.1.4'
S S 0.1246 0.1234 'International Tables Vol C Tables 4.2.6.8 and 6.1.1.4'

loop_
_geom_angle_atom_site_label_1
_geom_angle_atom_site_label_2
_geom_angle_atom_site_label_3
_geom_angle
_geom_angle_site_symmetry_1
_geom_angle_site_symmetry_3
_geom_angle_publ_flag
N1 Co1 N1 180.000(1) . 3_666 ?
N1 Co1 S1 95.07(5) . 3_666 ?
N1 Co1 S1 84.93(5) 3_666 3_666 ?
N1 Co1 S1 84.93(5) . . ?
N1 Co1 S1 95.07(5) 3_666 . ?
S1 Co1 S1 180.0 3_666 . ?
N1 Co1 S1 88.99(4) . 3_566 ?
N1 Co1 S1 91.01(4) 3_666 3_566 ?
S1 Co1 S1 94.286(18) 3_666 3_566 ?
S1 Co1 S1 85.714(18) . 3_566 ?
N1 Co1 S1 91.01(4) . 1_655 ?
N1 Co1 S1 88.99(4) 3_666 1_655 ?
S1 Co1 S1 85.714(18) 3_666 1_655 ?
S1 Co1 S1 94.286(18) . 1_655 ?
S1 Co1 S1 180.0 3_566 1_655 ?
C8 S1 Co1 96.46(7) . . ?
C8 S1 Co1 106.70(7) . 1_455 ?
Co1 S1 Co1 94.286(18) . 1_455 ?
C1 N1 C9 117.67(17) . . ?
C1 N1 Co1 124.20(14) . . ?
C9 N1 Co1 117.75(12) . . ?
C8 C7 C6 120.87(19) . . ?
C7 C8 C9 118.21(19) . . ?
C7 C8 S1 123.50(16) . . ?
C9 C8 S1 118.18(15) . . ?
C9 C4 C3 118.42(19) . . ?
C9 C4 C5 118.75(19) . . ?
C3 C4 C5 122.82(19) . . ?
N1 C9 C4 121.65(18) . . ?
N1 C9 C8 117.54(17) . . ?
C4 C9 C8 120.80(18) . . ?
C6 C5 C4 120.02(19) . . ?
N1 C1 C2 123.54(19) . . ?
C5 C6 C7 121.21(19) . . ?
C2 C3 C4 118.94(19) . . ?
C3 C2 C1 119.55(19) . . ?

loop_
_geom_bond_atom_site_label_1
_geom_bond_atom_site_label_2
_geom_bond_distance
_geom_bond_site_symmetry_2
_geom_bond_publ_flag
Co1 N1 1.9953(16) . ?
Co1 N1 1.9953(16) 3_666 ?
Co1 S1 2.2940(5) 3_666 ?
Co1 S1 2.2940(5) . ?
Co1 S1 2.7234(5) 3_566 ?
Co1 S1 2.7234(5) 1_655 ?
S1 C8 1.742(2) . ?
S1 Co1 2.7234(5) 1_455 ?
N1 C1 1.329(3) . ?
N1 C9 1.384(3) . ?
C7 C8 1.389(3) . ?
C7 C6 1.402(3) . ?
C8 C9 1.421(3) . ?
C4 C9 1.411(3) . ?
C4 C3 1.413(3) . ?
C4 C5 1.418(3) . ?
C5 C6 1.365(3) . ?
C1 C2 1.402(3) . ?
C3 C2 1.368(3) . ?
